data_1554816
loop_
_publ_author_name
'Chen, Daoqian'
'Lu, Long'
'Shen, Qilong'

_publ_section_title
;
 [Ag(bpy)(PPhtBu2)(OCF3)]: a stable nucleophilic reagent for
 chemoselective and stereospecific trifluoromethoxylation of secondary
 alkyl nosylates
;
_journal_issue 11
_journal_name_full 'Organic Chemistry Frontiers'
_journal_page_first 1801
_journal_paper_doi 10.1039/C9QO00278B
_journal_volume 6
_journal_year 2019
_chemical_absolute_configuration rmad
_chemical_formula_moiety 'C17 H16 Br F3 O2'
_chemical_formula_sum 'C17 H16 Br F3 O2'
_chemical_formula_weight 389.21
_space_group_crystal_system monoclinic
_space_group_IT_number 4
_space_group_name_Hall 'P 2yb'
_space_group_name_H-M_alt 'P 1 21 1'
_atom_sites_solution_hydrogens geom
_atom_sites_solution_primary dual
_audit_creation_date 2018-06-29
_audit_creation_method
;
Olex2 1.2
(compiled 2018.05.29 svn.r3508 for OlexSys, GUI svn.r5506)
;
_audit_update_record
;
2018-08-13 deposited with the CCDC.	2019-04-11 downloaded from the CCDC.
;
_cell_angle_alpha 90
_cell_angle_beta 90.759(3)
_cell_angle_gamma 90
_cell_formula_units_Z 2
_cell_length_a 6.2353(4)
_cell_length_b 7.7873(4)
_cell_length_c 17.3098(10)
_cell_measurement_reflns_used 6877
_cell_measurement_temperature 170(2)
_cell_measurement_theta_max 54.77
_cell_measurement_theta_min 4.446
_cell_volume 840.42(8)
_computing_cell_refinement 'SAINT v8.37A (Bruker, 2015)'
_computing_data_reduction 'SAINT v8.37A (Bruker, 2015)'
_computing_molecular_graphics 'Olex2 (Dolomanov et al., 2009)'
_computing_publication_material 'Olex2 (Dolomanov et al., 2009)'
_computing_structure_refinement 'ShelXL (Sheldrick, 2015)'
_computing_structure_solution 'ShelXT (Sheldrick, 2015)'
_diffrn_ambient_temperature 169.99
_diffrn_measured_fraction_theta_full 0.994
_diffrn_measured_fraction_theta_max 0.991
_diffrn_measurement_device_type 'Bruker D8 Venture'
_diffrn_measurement_method '\f and \w scans'
_diffrn_radiation_type GaK\a
_diffrn_radiation_wavelength 1.34139
_diffrn_reflns_av_R_equivalents 0.0508
_diffrn_reflns_av_unetI/netI 0.0471
_diffrn_reflns_Laue_measured_fraction_full 0.994
_diffrn_reflns_Laue_measured_fraction_max 0.991
_diffrn_reflns_limit_h_max 7
_diffrn_reflns_limit_h_min -7
_diffrn_reflns_limit_k_max 9
_diffrn_reflns_limit_k_min -6
_diffrn_reflns_limit_l_max 21
_diffrn_reflns_limit_l_min -21
_diffrn_reflns_number 8561
_diffrn_reflns_point_group_measured_fraction_full 0.880
_diffrn_reflns_point_group_measured_fraction_max 0.872
_diffrn_reflns_theta_full 53.594
_diffrn_reflns_theta_max 54.952
_diffrn_reflns_theta_min 4.445
_diffrn_standards_number 0
_exptl_absorpt_coefficient_mu 2.505
_exptl_absorpt_correction_T_max 0.7508
_exptl_absorpt_correction_T_min 0.4931
_exptl_absorpt_correction_type multi-scan
_exptl_absorpt_process_details
'SADABS-2016/2 (Bruker,2016/2) was used for absorption correction. wR2(int) was 0.1363 before and 0.0802 after correction. The Ratio of minimum to maximum transmission is 0.6568. The \l/2 correction factor is Not present.'
_exptl_crystal_colour colourless
_exptl_crystal_density_diffrn 1.538
_exptl_crystal_description plate
_exptl_crystal_F_000 392
_exptl_crystal_size_max 0.12
_exptl_crystal_size_mid 0.1
_exptl_crystal_size_min 0.01
_refine_diff_density_max 0.202
_refine_diff_density_min -0.461
_refine_diff_density_rms 0.049
_refine_ls_abs_structure_details
;
 Flack x determined using 934 quotients [(I+)-(I-)]/[(I+)+(I-)]
 (Parsons, Flack and Wagner, Acta Cryst. B69 (2013) 249-259).
;
_refine_ls_abs_structure_Flack 0.052(17)
_refine_ls_extinction_method none
_refine_ls_goodness_of_fit_ref 1.064
_refine_ls_hydrogen_treatment constr
_refine_ls_matrix_type full
_refine_ls_number_parameters 209
_refine_ls_number_reflns 2803
_refine_ls_number_restraints 1
_refine_ls_restrained_S_all 1.064
_refine_ls_R_factor_all 0.0375
_refine_ls_R_factor_gt 0.0343
_refine_ls_shift/su_max 0.000
_refine_ls_shift/su_mean 0.000
_refine_ls_structure_factor_coef Fsqd
_refine_ls_weighting_details 'w=1/[\s^2^(Fo^2^)+(0.0308P)^2^+0.2708P] where P=(Fo^2^+2Fc^2^)/3'
_refine_ls_weighting_scheme calc
_refine_ls_wR_factor_gt 0.0841
_refine_ls_wR_factor_ref 0.0874
_reflns_Friedel_coverage 0.631
_reflns_Friedel_fraction_full 0.747
_reflns_Friedel_fraction_max 0.732
_reflns_number_gt 2608
_reflns_number_total 2803
_reflns_threshold_expression 'I > 2\s(I)'
_cod_data_source_file c9qo00278b2.cif
_cod_data_source_block mjl18292_0m
_cod_database_code 1554816
_shelx_shelxl_version_number 2016/6
_shelx_space_group_comment
;
The symmetry employed for this shelxl refinement is uniquely defined
by the following loop, which should always be used as a source of
symmetry information in preference to the above space-group names.
They are only intended as comments.
;
_shelx_estimated_absorpt_t_max 0.975
_shelx_estimated_absorpt_t_min 0.753
_olex2_refinement_description
;
1. Fixed Uiso
 At 1.2 times of:
  All C(H) groups, All C(H,H) groups
 At 1.5 times of:
  All C(H,H,H) groups
2.a Ternary CH refined with riding coordinates:
 C3(H3)
2.b Secondary CH2 refined with riding coordinates:
 C4(H4A,H4B), C5(H5A,H5B)
2.c Aromatic/amide H refined with riding coordinates:
 C7(H7), C8(H8), C10(H10), C11(H11), C13(H13), C14(H14), C16(H16), C17(H17)
2.d Idealised Me refined as rotating group:
 C2(H2A,H2B,H2C)
;
_olex2_submission_special_instructions 'No special instructions were received'

loop_
_space_group_symop_operation_xyz
'x, y, z'
'-x, y+1/2, -z'

loop_
_atom_site_label
_atom_site_type_symbol
_atom_site_fract_x
_atom_site_fract_y
_atom_site_fract_z
_atom_site_U_iso_or_equiv
_atom_site_adp_type
_atom_site_occupancy
_atom_site_site_symmetry_order
_atom_site_calc_flag
_atom_site_refinement_flags_posn
Br1 Br 1.16701(8) 0.30688(8) 0.22179(3) 0.0709(2) Uani 1 1 d .
F1 F 0.5730(5) 0.5521(7) 0.8969(3) 0.1197(17) Uani 1 1 d .
F2 F 0.3984(6) 0.7814(7) 0.9175(2) 0.1056(13) Uani 1 1 d .
F3 F 0.4224(6) 0.5920(7) 1.0045(3) 0.1098(15) Uani 1 1 d .
O1 O 0.3687(4) 0.2950(6) 0.74206(15) 0.0514(6) Uani 1 1 d .
O2 O 0.2181(5) 0.5497(5) 0.90130(19) 0.0606(8) Uani 1 1 d .
C1 C 0.3977(9) 0.6137(9) 0.9278(3) 0.0718(14) Uani 1 1 d .
C2 C 0.0842(8) 0.3004(13) 0.9699(3) 0.0796(14) Uani 1 1 d .
H2A H 0.164535 0.338679 1.015766 0.119 Uiso 1 1 calc GR
H2B H 0.077319 0.174648 0.969360 0.119 Uiso 1 1 calc GR
H2C H -0.061547 0.347400 0.971088 0.119 Uiso 1 1 calc GR
C3 C 0.1957(7) 0.3628(7) 0.8979(3) 0.0600(13) Uani 1 1 d .
H3 H 0.340675 0.308598 0.894683 0.072 Uiso 1 1 calc R
C4 C 0.0705(6) 0.3274(9) 0.8250(3) 0.0611(12) Uani 1 1 d .
H4A H 0.046539 0.201972 0.821048 0.073 Uiso 1 1 calc R
H4B H -0.071853 0.382703 0.829154 0.073 Uiso 1 1 calc R
C5 C 0.1718(7) 0.3872(7) 0.7523(3) 0.0564(11) Uani 1 1 d .
H5A H 0.073821 0.366335 0.707840 0.068 Uiso 1 1 calc R
H5B H 0.200954 0.512033 0.755426 0.068 Uiso 1 1 calc R
C6 C 0.4726(5) 0.3135(8) 0.6739(2) 0.0440(8) Uani 1 1 d .
C7 C 0.4041(6) 0.4203(6) 0.6136(3) 0.0485(10) Uani 1 1 d .
H7 H 0.279760 0.489488 0.619094 0.058 Uiso 1 1 calc R
C8 C 0.5185(7) 0.4242(6) 0.5463(2) 0.0482(10) Uani 1 1 d .
H8 H 0.469358 0.496749 0.505696 0.058 Uiso 1 1 calc R
C9 C 0.7033(5) 0.3268(6) 0.5347(2) 0.0405(8) Uani 1 1 d .
C10 C 0.7708(6) 0.2242(6) 0.5966(2) 0.0461(9) Uani 1 1 d .
H10 H 0.896720 0.156642 0.591663 0.055 Uiso 1 1 calc R
C11 C 0.6585(6) 0.2189(6) 0.6649(3) 0.0490(10) Uani 1 1 d .
H11 H 0.709617 0.149293 0.706314 0.059 Uiso 1 1 calc R
C12 C 0.8165(5) 0.3257(7) 0.4604(2) 0.0429(8) Uani 1 1 d .
C13 C 0.7221(6) 0.3928(6) 0.3928(3) 0.0505(10) Uani 1 1 d .
H13 H 0.583344 0.442731 0.395380 0.061 Uiso 1 1 calc R
C14 C 0.8241(7) 0.3886(7) 0.3228(3) 0.0560(11) Uani 1 1 d .
H14 H 0.755568 0.435027 0.278142 0.067 Uiso 1 1 calc R
C15 C 1.0256(6) 0.3171(8) 0.3174(2) 0.0521(9) Uani 1 1 d .
C16 C 1.1255(7) 0.2502(6) 0.3827(3) 0.0549(11) Uani 1 1 d .
H16 H 1.264093 0.200372 0.379293 0.066 Uiso 1 1 calc R
C17 C 1.0230(6) 0.2564(6) 0.4528(3) 0.0500(11) Uani 1 1 d .
H17 H 1.094446 0.212208 0.497313 0.060 Uiso 1 1 calc R

loop_
_atom_site_aniso_label
_atom_site_aniso_U_11
_atom_site_aniso_U_22
_atom_site_aniso_U_33
_atom_site_aniso_U_23
_atom_site_aniso_U_13
_atom_site_aniso_U_12
Br1 0.0815(3) 0.0613(4) 0.0704(3) -0.0151(3) 0.0123(2) -0.0134(3)
F1 0.068(2) 0.114(4) 0.177(4) -0.039(3) 0.047(2) -0.019(2)
F2 0.122(3) 0.074(3) 0.122(3) -0.012(3) 0.006(2) -0.028(3)
F3 0.110(3) 0.129(4) 0.090(2) -0.003(2) -0.019(2) -0.022(3)
O1 0.0489(13) 0.0408(18) 0.0645(14) 0.0029(19) 0.0007(11) 0.0051(17)
O2 0.0614(18) 0.053(2) 0.068(2) -0.0017(16) -0.0008(15) 0.0002(15)
C1 0.070(3) 0.066(4) 0.079(3) -0.007(3) 0.016(3) -0.009(3)
C2 0.076(3) 0.074(4) 0.089(3) 0.013(5) 0.019(2) 0.002(4)
C3 0.056(2) 0.050(3) 0.075(3) 0.007(2) 0.005(2) 0.0013(19)
C4 0.0457(19) 0.052(3) 0.086(3) -0.001(3) 0.0054(18) -0.001(2)
C5 0.046(2) 0.051(3) 0.072(3) -0.008(2) -0.0059(19) 0.0081(19)
C6 0.0421(16) 0.0289(19) 0.0607(19) -0.002(3) -0.0086(14) 0.000(2)
C7 0.044(2) 0.036(2) 0.065(3) 0.002(2) -0.0044(18) 0.0073(17)
C8 0.048(2) 0.033(2) 0.063(2) 0.0028(19) -0.0116(18) 0.0095(18)
C9 0.0345(15) 0.024(2) 0.0628(19) -0.002(2) -0.0103(13) -0.0022(17)
C10 0.0386(19) 0.034(2) 0.065(2) -0.0010(19) -0.0112(17) 0.0093(16)
C11 0.044(2) 0.039(3) 0.063(2) 0.0053(19) -0.0117(18) 0.0065(17)
C12 0.0433(16) 0.024(2) 0.0608(19) -0.002(2) -0.0112(14) -0.0028(18)
C13 0.043(2) 0.045(3) 0.063(3) 0.005(2) -0.0069(18) 0.0016(17)
C14 0.057(2) 0.047(3) 0.063(3) 0.001(2) -0.011(2) -0.004(2)
C15 0.059(2) 0.035(2) 0.062(2) -0.007(3) -0.0026(17) -0.009(3)
C16 0.047(2) 0.039(3) 0.079(3) -0.008(2) -0.0028(19) 0.0020(17)
C17 0.044(2) 0.039(3) 0.067(2) -0.0006(18) -0.0072(17) 0.0023(16)

loop_
_atom_type_symbol
_atom_type_description
_atom_type_scat_dispersion_real
_atom_type_scat_dispersion_imag
_atom_type_scat_source
C C 0.0148 0.0070 'International Tables Vol C Tables 4.2.6.8 and 6.1.1.4'
H H 0.0000 0.0000 'International Tables Vol C Tables 4.2.6.8 and 6.1.1.4'
Br Br -0.9502 1.0410 'International Tables Vol C Tables 4.2.6.8 and 6.1.1.4'
F F 0.0599 0.0411 'International Tables Vol C Tables 4.2.6.8 and 6.1.1.4'
O O 0.0412 0.0250 'International Tables Vol C Tables 4.2.6.8 and 6.1.1.4'

loop_
_geom_angle_atom_site_label_1
_geom_angle_atom_site_label_2
_geom_angle_atom_site_label_3
_geom_angle
C6 O1 C5 118.1(4)
C1 O2 C3 118.4(4)
F1 C1 F2 107.6(5)
F1 C1 F3 105.7(5)
F2 C1 F3 104.9(5)
O2 C1 F1 115.7(5)
O2 C1 F2 109.6(5)
O2 C1 F3 112.7(5)
H2A C2 H2B 109.5
H2A C2 H2C 109.5
H2B C2 H2C 109.5
C3 C2 H2A 109.5
C3 C2 H2B 109.5
C3 C2 H2C 109.5
O2 C3 C2 109.3(5)
O2 C3 H3 109.6
O2 C3 C4 105.4(4)
C2 C3 H3 109.6
C4 C3 C2 113.2(4)
C4 C3 H3 109.6
C3 C4 H4A 108.4
C3 C4 H4B 108.4
H4A C4 H4B 107.5
C5 C4 C3 115.5(4)
C5 C4 H4A 108.4
C5 C4 H4B 108.4
O1 C5 C4 108.7(4)
O1 C5 H5A 109.9
O1 C5 H5B 109.9
C4 C5 H5A 109.9
C4 C5 H5B 109.9
H5A C5 H5B 108.3
O1 C6 C7 124.5(4)
O1 C6 C11 116.7(4)
C11 C6 C7 118.8(4)
C6 C7 H7 120.4
C8 C7 C6 119.3(4)
C8 C7 H7 120.4
C7 C8 H8 118.4
C7 C8 C9 123.3(4)
C9 C8 H8 118.4
C8 C9 C10 116.2(4)
C8 C9 C12 122.3(4)
C10 C9 C12 121.5(4)
C9 C10 H10 119.3
C11 C10 C9 121.5(4)
C11 C10 H10 119.3
C6 C11 H11 119.5
C10 C11 C6 120.9(4)
C10 C11 H11 119.5
C13 C12 C9 121.6(3)
C17 C12 C9 122.3(3)
C17 C12 C13 116.0(4)
C12 C13 H13 118.9
C14 C13 C12 122.1(4)
C14 C13 H13 118.9
C13 C14 H14 119.9
C13 C14 C15 120.2(4)
C15 C14 H14 119.9
C14 C15 Br1 120.9(3)
C14 C15 C16 119.7(4)
C16 C15 Br1 119.3(3)
C15 C16 H16 120.1
C17 C16 C15 119.8(4)
C17 C16 H16 120.1
C12 C17 H17 118.9
C16 C17 C12 122.2(4)
C16 C17 H17 118.9

loop_
_geom_bond_atom_site_label_1
_geom_bond_atom_site_label_2
_geom_bond_distance
Br1 C15 1.886(4)
F1 C1 1.313(7)
F2 C1 1.319(8)
F3 C1 1.345(7)
O1 C5 1.436(5)
O1 C6 1.361(4)
O2 C1 1.303(6)
O2 C3 1.463(6)
C2 H2A 0.9800
C2 H2B 0.9800
C2 H2C 0.9800
C2 C3 1.515(7)
C3 H3 1.0000
C3 C4 1.501(7)
C4 H4A 0.9900
C4 H4B 0.9900
C4 C5 1.490(7)
C5 H5A 0.9900
C5 H5B 0.9900
C6 C7 1.396(6)
C6 C11 1.384(6)
C7 H7 0.9500
C7 C8 1.374(6)
C8 H8 0.9500
C8 C9 1.396(6)
C9 C10 1.397(6)
C9 C12 1.475(5)
C10 H10 0.9500
C10 C11 1.383(6)
C11 H11 0.9500
C12 C13 1.405(6)
C12 C17 1.404(6)
C13 H13 0.9500
C13 C14 1.376(7)
C14 H14 0.9500
C14 C15 1.379(6)
C15 C16 1.386(7)
C16 H16 0.9500
C16 C17 1.379(7)
C17 H17 0.9500
